data_4064855
loop_
_publ_author_name
'Blanck, Sebastian'
'Cruchter, Thomas'
'Vultur, Adina'
'Riedel, Radostan'
'Harms, Klaus'
'Herlyn, Meenhard'
'Meggers, Eric'

_publ_section_title
;
 Organometallic Pyridylnaphthalimide Complexes as Protein Kinase
 Inhibitors.
;
_journal_issue 17
_journal_name_full Organometallics
_journal_page_first 4598
_journal_page_last 4606
_journal_paper_doi 10.1021/om200366r
_journal_volume 30
_journal_year 2011
_chemical_formula_moiety 'C25 H21 F6 N6 O2 P Ru'
_chemical_formula_sum 'C25 H21 F6 N6 O2 P Ru'
_chemical_formula_weight 683.52
_chemical_name_systematic ?
_space_group_IT_number 2
_symmetry_cell_setting triclinic
_symmetry_space_group_name_Hall '-P 1'
_symmetry_space_group_name_H-M 'P -1'
_atom_sites_solution_hydrogens geom
_atom_sites_solution_primary direct
_atom_sites_solution_secondary difmap
_audit_creation_method SHELXL-97
_cell_angle_alpha 102.461(5)
_cell_angle_beta 101.109(5)
_cell_angle_gamma 101.134(5)
_cell_formula_units_Z 2
_cell_length_a 8.3493(6)
_cell_length_b 11.6436(8)
_cell_length_c 14.5174(8)
_cell_measurement_reflns_used 4822
_cell_measurement_temperature 100(2)
_cell_measurement_theta_max 25
_cell_measurement_theta_min 4.5
_cell_volume 1311.07(16)
_computing_cell_refinement 'STOE X-AREA'
_computing_data_collection 'STOE X-AREA'
_computing_data_reduction 'STOE X-AREA'
_computing_molecular_graphics 'DIAMOND 3.2'
_computing_publication_material 'WinGX publication routines (Farrugia, 1999)'
_computing_structure_refinement 'SHELXL-97 (Sheldrick, 2008)'
_computing_structure_solution 'SIR92 (Giacovazzo et al, 1993)'
_diffrn_ambient_temperature 100(2)
_diffrn_detector_area_resol_mean 6.67
_diffrn_measured_fraction_theta_full 0.970
_diffrn_measured_fraction_theta_max 0.970
_diffrn_measurement_device_type 'STOE IPDS 2T'
_diffrn_measurement_method 'rotation method'
_diffrn_radiation_monochromator graphite
_diffrn_radiation_source 'fine-focus sealed tube'
_diffrn_radiation_type MoK\a
_diffrn_radiation_wavelength 0.71073
_diffrn_reflns_av_R_equivalents 0.0596
_diffrn_reflns_av_sigmaI/netI 0.1266
_diffrn_reflns_limit_h_max 9
_diffrn_reflns_limit_h_min -9
_diffrn_reflns_limit_k_max 13
_diffrn_reflns_limit_k_min -13
_diffrn_reflns_limit_l_max 17
_diffrn_reflns_limit_l_min -16
_diffrn_reflns_number 8282
_diffrn_reflns_theta_full 25.00
_diffrn_reflns_theta_max 25.00
_diffrn_reflns_theta_min 4.71
_exptl_absorpt_coefficient_mu 0.739
_exptl_absorpt_correction_T_max 0.9828
_exptl_absorpt_correction_T_min 0.95
_exptl_absorpt_correction_type integration
_exptl_crystal_colour orange
_exptl_crystal_density_diffrn 1.731
_exptl_crystal_density_method 'not measured'
_exptl_crystal_description prism
_exptl_crystal_F_000 684
_exptl_crystal_size_max 0.09
_exptl_crystal_size_mid 0.05
_exptl_crystal_size_min 0.03
_refine_diff_density_max 0.478
_refine_diff_density_min -0.547
_refine_diff_density_rms 0.089
_refine_ls_extinction_method none
_refine_ls_goodness_of_fit_ref 0.790
_refine_ls_hydrogen_treatment constr
_refine_ls_matrix_type full
_refine_ls_number_parameters 391
_refine_ls_number_reflns 4476
_refine_ls_number_restraints 56
_refine_ls_restrained_S_all 0.787
_refine_ls_R_factor_all 0.0753
_refine_ls_R_factor_gt 0.0398
_refine_ls_shift/su_max 0.001
_refine_ls_shift/su_mean 0.000
_refine_ls_structure_factor_coef Fsqd
_refine_ls_weighting_details 'calc w=1/[\s^2^(Fo^2^)+(0.0000P)^2^+0.0000P] where P=(Fo^2^+2Fc^2^)/3'
_refine_ls_weighting_scheme calc
_refine_ls_wR_factor_gt 0.0536
_refine_ls_wR_factor_ref 0.0594
_reflns_number_gt 3047
_reflns_number_total 4476
_reflns_threshold_expression >2\s(I)
_cod_data_source_file om200366r_si_002.cif
_cod_data_source_block 10
_cod_original_cell_volume 1311.06(15)
_cod_database_code 4064855

loop_
_symmetry_equiv_pos_as_xyz
'x, y, z'
'-x, -y, -z'

loop_
_atom_site_label
_atom_site_type_symbol
_atom_site_fract_x
_atom_site_fract_y
_atom_site_fract_z
_atom_site_U_iso_or_equiv
_atom_site_adp_type
_atom_site_occupancy
_atom_site_symmetry_multiplicity
_atom_site_calc_flag
_atom_site_refinement_flags
_atom_site_disorder_assembly
_atom_site_disorder_group
C1 C 0.5474(5) 0.2505(4) 0.3718(3) 0.0142(9) Uani 1 1 d . . .
C2 C 0.6161(5) 0.3535(3) 0.4517(3) 0.0151(9) Uani 1 1 d . . .
C3 C 0.5805(5) 0.3563(4) 0.5440(3) 0.0163(9) Uani 1 1 d . . .
H3 H 0.6297 0.4266 0.5967 0.020 Uiso 1 1 calc R . .
C4 C 0.4757(5) 0.2584(3) 0.5576(3) 0.0136(9) Uani 1 1 d . . .
C5 C 0.4351(5) 0.2639(4) 0.6531(3) 0.0194(10) Uani 1 1 d . . .
C7 C 0.2498(6) 0.0575(4) 0.5872(3) 0.0208(11) Uani 1 1 d . . .
C8 C 0.3054(5) 0.0479(4) 0.4941(3) 0.0164(9) Uani 1 1 d . . .
C9 C 0.2553(5) -0.0592(4) 0.4253(3) 0.0205(10) Uani 1 1 d . . .
H9 H 0.1843 -0.1270 0.4357 0.025 Uiso 1 1 calc R . .
C10 C 0.3087(5) -0.0701(4) 0.3378(3) 0.0184(9) Uani 1 1 d . . .
H10 H 0.2785 -0.1460 0.2904 0.022 Uiso 1 1 calc R . .
C11 C 0.4044(5) 0.0297(3) 0.3221(3) 0.0168(9) Uani 1 1 d . . .
H11 H 0.4379 0.0212 0.2625 0.020 Uiso 1 1 calc R . .
C12 C 0.4558(5) 0.1445(3) 0.3895(3) 0.0149(9) Uani 1 1 d . . .
C13 C 0.4110(5) 0.1513(3) 0.4818(3) 0.0165(9) Uani 1 1 d . . .
C15 C 0.8219(5) 0.5329(3) 0.3148(3) 0.0172(10) Uani 1 1 d . . .
H15 H 0.8207 0.5242 0.2481 0.021 Uiso 1 1 calc R . .
C16 C 0.9191(5) 0.6373(4) 0.3817(3) 0.0196(10) Uani 1 1 d . . .
H16 H 0.9859 0.6983 0.3614 0.024 Uiso 1 1 calc R . .
C17 C 0.9190(6) 0.6531(4) 0.4800(3) 0.0207(10) Uani 1 1 d . . .
H17 H 0.9865 0.7238 0.5279 0.025 Uiso 1 1 calc R . .
C18 C 0.8179(5) 0.5625(4) 0.5047(3) 0.0192(10) Uani 1 1 d . . .
H18 H 0.8132 0.5719 0.5707 0.023 Uiso 1 1 calc R . .
C19 C 0.7221(5) 0.4573(3) 0.4351(3) 0.0153(9) Uani 1 1 d . . .
C100 C 0.9055(6) 0.1743(4) 0.2602(3) 0.0188(10) Uani 1 1 d . . .
C101 C 1.0551(6) 0.1263(4) 0.2679(3) 0.0233(11) Uani 1 1 d . . .
H10A H 1.1318 0.1649 0.3322 0.035 Uiso 1 1 calc R . .
H10B H 1.1118 0.1432 0.2175 0.035 Uiso 1 1 calc R . .
H10C H 1.0221 0.0384 0.2592 0.035 Uiso 1 1 calc R . .
C200 C 0.6266(5) 0.3494(4) 0.0394(3) 0.0223(10) Uani 1 1 d . . .
C201 C 0.6243(7) 0.3672(5) -0.0575(4) 0.0386(14) Uani 1 1 d . . .
H20A H 0.7286 0.4246 -0.0551 0.058 Uiso 1 1 calc R . .
H20B H 0.5277 0.3994 -0.0791 0.058 Uiso 1 1 calc R . .
H20C H 0.6150 0.2894 -0.1032 0.058 Uiso 1 1 calc R . .
C300 C 0.3541(6) 0.0563(4) 0.0765(3) 0.0208(10) Uani 1 1 d . . .
C301 C 0.2508(6) -0.0349(4) -0.0122(3) 0.0252(11) Uani 1 1 d . . .
H30A H 0.1340 -0.0556 -0.0070 0.038 Uiso 1 1 calc R . .
H30B H 0.2943 -0.1078 -0.0203 0.038 Uiso 1 1 calc R . .
H30C H 0.2552 -0.0019 -0.0686 0.038 Uiso 1 1 calc R . .
C400 C 0.2757(6) 0.3998(4) 0.2142(3) 0.0170(10) Uani 1 1 d . . .
C401 C 0.1339(6) 0.4560(4) 0.1952(4) 0.0253(11) Uani 1 1 d . . .
H40A H 0.0449 0.4217 0.2239 0.038 Uiso 1 1 calc R . .
H40B H 0.0899 0.4400 0.1248 0.038 Uiso 1 1 calc R . .
H40C H 0.1724 0.5437 0.2243 0.038 Uiso 1 1 calc R . .
N6 N 0.3180(4) 0.1655(3) 0.6575(3) 0.0194(8) Uani 1 1 d . . .
H6 H 0.2874 0.1727 0.7250 0.029 Uiso 1 1 d R . .
N14 N 0.7286(4) 0.4428(3) 0.3395(3) 0.0149(8) Uani 1 1 d . . .
N100 N 0.7898(5) 0.2131(3) 0.2545(3) 0.0166(8) Uani 1 1 d . . .
N200 N 0.6290(5) 0.3345(3) 0.1146(3) 0.0195(9) Uani 1 1 d . . .
N300 N 0.4389(5) 0.1296(3) 0.1432(3) 0.0190(9) Uani 1 1 d . . .
N400 N 0.3850(5) 0.3558(3) 0.2288(3) 0.0175(8) Uani 1 1 d . . .
O1 O 0.4967(4) 0.3500(3) 0.7247(2) 0.0256(7) Uani 1 1 d . . .
O2 O 0.1497(4) -0.0252(3) 0.6011(2) 0.0271(8) Uani 1 1 d . . .
Ru1 Ru 0.58636(5) 0.28341(3) 0.24434(3) 0.01360(9) Uani 1 1 d . . .
F1 F 0.1632(6) 0.2258(4) 1.0021(2) 0.0695(15) Uani 0.928(7) 1 d PD A 1
F2 F -0.0115(6) 0.3357(4) 0.9555(3) 0.0805(16) Uani 0.928(7) 1 d PD A 1
F3 F 0.0230(6) 0.2869(4) 0.8052(3) 0.0800(17) Uani 0.928(7) 1 d PD A 1
F4 F 0.2039(6) 0.1775(3) 0.8524(3) 0.0781(17) Uani 0.928(7) 1 d PD A 1
F5 F 0.2415(5) 0.3723(3) 0.9296(4) 0.1001(15) Uani 1 1 d . A .
F6 F -0.0514(5) 0.1391(3) 0.8767(2) 0.0740(12) Uani 1 1 d . A .
F1A F 0.249(4) 0.217(5) 0.957(2) 0.08(2) Uiso 0.072(7) 1 d PD A 2
F2A F 0.041(4) 0.294(3) 1.0022(14) 0.040(13) Uiso 0.072(7) 1 d PD A 2
F3A F -0.063(3) 0.292(3) 0.848(2) 0.026(11) Uiso 0.072(7) 1 d PD A 2
F4A F 0.142(4) 0.214(4) 0.8026(15) 0.040(13) Uiso 0.072(7) 1 d PD A 2
P1 P 0.09538(17) 0.25671(12) 0.90373(10) 0.0313(3) Uani 1 1 d D . .

loop_
_atom_site_aniso_label
_atom_site_aniso_U_11
_atom_site_aniso_U_22
_atom_site_aniso_U_33
_atom_site_aniso_U_23
_atom_site_aniso_U_13
_atom_site_aniso_U_12
C1 0.008(2) 0.016(2) 0.019(2) 0.0064(19) -0.0013(19) 0.0057(17)
C2 0.014(2) 0.017(2) 0.015(2) 0.0065(18) 0.0033(18) 0.0035(17)
C3 0.018(2) 0.017(2) 0.013(2) 0.0025(18) 0.0006(18) 0.0057(17)
C4 0.017(2) 0.015(2) 0.010(2) 0.0049(18) 0.0038(18) 0.0056(17)
C5 0.020(3) 0.020(2) 0.021(3) 0.008(2) 0.005(2) 0.0069(19)
C7 0.017(3) 0.027(3) 0.028(3) 0.018(2) 0.008(2) 0.012(2)
C8 0.011(2) 0.020(2) 0.022(2) 0.0127(19) 0.0022(19) 0.0054(17)
C9 0.014(2) 0.021(2) 0.027(3) 0.011(2) 0.000(2) 0.0026(18)
C10 0.012(2) 0.018(2) 0.023(3) 0.0035(19) -0.0002(19) 0.0045(17)
C11 0.017(2) 0.018(2) 0.018(2) 0.0092(19) 0.0010(19) 0.0085(18)
C12 0.011(2) 0.018(2) 0.015(2) 0.0055(18) -0.0017(18) 0.0059(17)
C13 0.012(2) 0.019(2) 0.019(2) 0.0074(19) -0.0001(18) 0.0073(17)
C15 0.019(2) 0.016(2) 0.019(3) 0.0073(19) 0.007(2) 0.0039(18)
C16 0.017(3) 0.017(2) 0.023(3) 0.005(2) 0.005(2) -0.0018(18)
C17 0.017(3) 0.019(2) 0.025(3) 0.006(2) 0.003(2) 0.0048(18)
C18 0.019(3) 0.021(2) 0.016(2) 0.0050(19) 0.0018(19) 0.0030(18)
C19 0.015(2) 0.019(2) 0.014(2) 0.0042(18) 0.0037(18) 0.0092(17)
C100 0.023(3) 0.020(2) 0.014(3) 0.007(2) 0.003(2) 0.005(2)
C101 0.015(3) 0.033(3) 0.027(3) 0.015(2) 0.006(2) 0.009(2)
C200 0.018(3) 0.026(2) 0.023(3) 0.012(2) 0.005(2) 0.0023(19)
C201 0.041(4) 0.061(4) 0.019(3) 0.018(3) 0.012(3) 0.010(3)
C300 0.018(3) 0.026(2) 0.023(3) 0.011(2) 0.009(2) 0.008(2)
C301 0.025(3) 0.021(2) 0.020(3) -0.001(2) 0.000(2) -0.004(2)
C400 0.018(3) 0.022(2) 0.009(2) 0.0032(19) 0.004(2) 0.004(2)
C401 0.024(3) 0.031(3) 0.028(3) 0.013(2) 0.008(2) 0.015(2)
N6 0.022(2) 0.0190(19) 0.021(2) 0.0081(17) 0.0093(17) 0.0067(15)
N14 0.010(2) 0.021(2) 0.014(2) 0.0062(16) 0.0006(16) 0.0055(15)
N100 0.020(2) 0.0164(19) 0.011(2) 0.0047(16) 0.0010(17) 0.0009(17)
N200 0.018(2) 0.0187(19) 0.022(2) 0.0070(18) 0.0071(18) 0.0021(16)
N300 0.019(2) 0.020(2) 0.018(2) 0.0043(19) 0.0055(18) 0.0047(17)
N400 0.019(2) 0.0183(19) 0.015(2) 0.0048(17) 0.0067(18) 0.0021(17)
O1 0.035(2) 0.0259(17) 0.0168(18) 0.0057(15) 0.0087(15) 0.0066(14)
O2 0.0265(19) 0.0255(17) 0.033(2) 0.0142(15) 0.0125(16) 0.0015(14)
Ru1 0.01368(19) 0.01405(17) 0.01264(19) 0.00451(14) 0.00168(14) 0.00281(13)
F1 0.089(3) 0.094(3) 0.028(2) 0.006(2) -0.009(2) 0.063(3)
F2 0.080(3) 0.113(3) 0.073(3) 0.023(3) 0.027(3) 0.076(3)
F3 0.102(4) 0.085(3) 0.044(3) 0.043(2) -0.003(2) -0.005(2)
F4 0.106(4) 0.063(3) 0.090(4) 0.014(2) 0.076(3) 0.034(2)
F5 0.055(3) 0.048(2) 0.166(5) 0.004(3) 0.006(3) -0.0146(18)
F6 0.077(3) 0.074(2) 0.047(2) 0.0224(19) 0.006(2) -0.0334(19)
P1 0.0301(8) 0.0345(7) 0.0244(8) 0.0050(6) 0.0023(6) 0.0037(6)

loop_
_atom_type_symbol
_atom_type_description
_atom_type_scat_dispersion_real
_atom_type_scat_dispersion_imag
_atom_type_scat_source
C C 0.0033 0.0016 'International Tables Vol C Tables 4.2.6.8 and 6.1.1.4'
H H 0.0000 0.0000 'International Tables Vol C Tables 4.2.6.8 and 6.1.1.4'
N N 0.0061 0.0033 'International Tables Vol C Tables 4.2.6.8 and 6.1.1.4'
O O 0.0106 0.0060 'International Tables Vol C Tables 4.2.6.8 and 6.1.1.4'
F F 0.0171 0.0103 'International Tables Vol C Tables 4.2.6.8 and 6.1.1.4'
P P 0.1023 0.0942 'International Tables Vol C Tables 4.2.6.8 and 6.1.1.4'
Ru Ru -1.2594 0.8363 'International Tables Vol C Tables 4.2.6.8 and 6.1.1.4'

loop_
_geom_angle_atom_site_label_1
_geom_angle_atom_site_label_2
_geom_angle_atom_site_label_3
_geom_angle
C2 C1 C12 117.4(4)
C2 C1 Ru1 112.5(3)
C12 C1 Ru1 130.0(3)
C1 C2 C3 121.6(4)
C1 C2 C19 117.0(3)
C3 C2 C19 121.4(4)
C4 C3 C2 120.6(4)
C4 C3 H3 119.7
C2 C3 H3 119.7
C3 C4 C13 120.1(4)
C3 C4 C5 120.1(4)
C13 C4 C5 119.8(3)
O1 C5 N6 120.3(4)
O1 C5 C4 123.8(4)
N6 C5 C4 115.9(4)
O2 C7 N6 121.1(4)
O2 C7 C8 122.7(4)
N6 C7 C8 116.1(4)
C9 C8 C13 122.1(4)
C9 C8 C7 119.3(4)
C13 C8 C7 118.6(4)
C8 C9 C10 119.9(4)
C8 C9 H9 120.1
C10 C9 H9 120.1
C11 C10 C9 119.3(4)
C11 C10 H10 120.4
C9 C10 H10 120.4
C10 C11 C12 123.5(4)
C10 C11 H11 118.3
C12 C11 H11 118.3
C11 C12 C1 124.0(4)
C11 C12 C13 116.2(3)
C1 C12 C13 119.8(4)
C4 C13 C8 121.5(4)
C4 C13 C12 119.8(3)
C8 C13 C12 118.7(4)
N14 C15 C16 122.9(4)
N14 C15 H15 118.6
C16 C15 H15 118.6
C15 C16 C17 119.4(4)
C15 C16 H16 120.3
C17 C16 H16 120.3
C18 C17 C16 117.6(4)
C18 C17 H17 121.2
C16 C17 H17 121.2
C17 C18 C19 121.4(4)
C17 C18 H18 119.3
C19 C18 H18 119.3
N14 C19 C18 119.6(4)
N14 C19 C2 113.3(4)
C18 C19 C2 127.1(4)
N100 C100 C101 179.2(5)
C100 C101 H10A 109.5
C100 C101 H10B 109.5
H10A C101 H10B 109.5
C100 C101 H10C 109.5
H10A C101 H10C 109.5
H10B C101 H10C 109.5
N200 C200 C201 179.3(5)
C200 C201 H20A 109.5
C200 C201 H20B 109.5
H20A C201 H20B 109.5
C200 C201 H20C 109.5
H20A C201 H20C 109.5
H20B C201 H20C 109.5
N300 C300 C301 176.9(4)
C300 C301 H30A 109.5
C300 C301 H30B 109.5
H30A C301 H30B 109.5
C300 C301 H30C 109.5
H30A C301 H30C 109.5
H30B C301 H30C 109.5
N400 C400 C401 179.7(5)
C400 C401 H40A 109.5
C400 C401 H40B 109.5
H40A C401 H40B 109.5
C400 C401 H40C 109.5
H40A C401 H40C 109.5
H40B C401 H40C 109.5
C7 N6 C5 127.3(4)
C7 N6 H6 117.7
C5 N6 H6 114.7
C15 N14 C19 119.0(3)
C15 N14 Ru1 124.9(3)
C19 N14 Ru1 116.2(3)
C100 N100 Ru1 179.4(4)
C200 N200 Ru1 169.0(4)
C300 N300 Ru1 168.4(3)
C400 N400 Ru1 174.5(3)
N400 Ru1 N100 177.44(16)
N400 Ru1 C1 90.49(15)
N100 Ru1 C1 92.06(15)
N400 Ru1 N14 89.95(14)
N100 Ru1 N14 90.29(14)
C1 Ru1 N14 80.35(15)
N400 Ru1 N300 87.76(15)
N100 Ru1 N300 91.87(14)
C1 Ru1 N300 102.31(15)
N14 Ru1 N300 176.50(16)
N400 Ru1 N200 86.86(14)
N100 Ru1 N200 90.58(13)
C1 Ru1 N200 175.11(16)
N14 Ru1 N200 95.53(14)
N300 Ru1 N200 81.70(14)
F5 P1 F1A 77(2)
F5 P1 F6 179.3(3)
F1A P1 F6 103(2)
F5 P1 F1 91.9(3)
F6 P1 F1 88.3(2)
F5 P1 F2 89.0(3)
F1A P1 F2 125.1(13)
F6 P1 F2 91.6(3)
F1 P1 F2 89.7(2)
F5 P1 F3 89.1(3)
F1A P1 F3 141.8(13)
F6 P1 F3 90.8(2)
F1 P1 F3 178.7(3)
F2 P1 F3 89.4(2)
F5 P1 F2A 94.1(14)
F1A P1 F2A 90.9(8)
F6 P1 F2A 86.5(14)
F1 P1 F2A 53.1(12)
F3 P1 F2A 125.9(11)
F5 P1 F3A 105.0(13)
F1A P1 F3A 178(2)
F6 P1 F3A 75.2(13)
F1 P1 F3A 140.4(12)
F2 P1 F3A 55.9(11)
F2A P1 F3A 89.6(8)
F5 P1 F4 90.8(2)
F1A P1 F4 54.5(13)
F6 P1 F4 88.6(2)
F1 P1 F4 89.9(2)
F2 P1 F4 179.6(3)
F3 P1 F4 90.9(2)
F2A P1 F4 142.9(12)
F3A P1 F4 124.5(10)
F5 P1 F4A 88.7(15)
F1A P1 F4A 90.4(8)
F6 P1 F4A 90.7(15)
F1 P1 F4A 127.6(12)
F2 P1 F4A 142.7(12)
F3 P1 F4A 53.3(12)
F2A P1 F4A 177.1(19)
F3A P1 F4A 89.0(8)

loop_
_geom_bond_atom_site_label_1
_geom_bond_atom_site_label_2
_geom_bond_distance
C1 C2 1.411(6)
C1 C12 1.422(5)
C1 Ru1 2.041(4)
C2 C3 1.423(5)
C2 C19 1.448(5)
C3 C4 1.372(5)
C3 H3 0.9500
C4 C13 1.406(6)
C4 C5 1.481(6)
C5 O1 1.223(5)
C5 N6 1.377(5)
C7 O2 1.227(5)
C7 N6 1.376(6)
C7 C8 1.500(6)
C8 C9 1.352(6)
C8 C13 1.414(5)
C9 C10 1.414(6)
C9 H9 0.9500
C10 C11 1.366(5)
C10 H10 0.9500
C11 C12 1.407(6)
C11 H11 0.9500
C12 C13 1.450(6)
C15 N14 1.338(5)
C15 C16 1.373(6)
C15 H15 0.9500
C16 C17 1.400(6)
C16 H16 0.9500
C17 C18 1.375(6)
C17 H17 0.9500
C18 C19 1.392(6)
C18 H18 0.9500
C19 N14 1.375(5)
C100 N100 1.139(5)
C100 C101 1.458(6)
C101 H10A 0.9800
C101 H10B 0.9800
C101 H10C 0.9800
C200 N200 1.138(5)
C200 C201 1.463(6)
C201 H20A 0.9800
C201 H20B 0.9800
C201 H20C 0.9800
C300 N300 1.146(5)
C300 C301 1.469(6)
C301 H30A 0.9800
C301 H30B 0.9800
C301 H30C 0.9800
C400 N400 1.137(5)
C400 C401 1.468(6)
C401 H40A 0.9800
C401 H40B 0.9800
C401 H40C 0.9800
N6 H6 1.0491
N14 Ru1 2.043(4)
N100 Ru1 2.018(4)
N200 Ru1 2.165(4)
N300 Ru1 2.049(4)
N400 Ru1 2.018(4)
F1 P1 1.574(3)
F2 P1 1.576(4)
F3 P1 1.581(4)
F4 P1 1.586(4)
F5 P1 1.553(4)
F6 P1 1.571(3)
F1A P1 1.570(14)
F2A P1 1.582(13)
F3A P1 1.584(13)
F4A P1 1.590(13)

loop_
_geom_hbond_atom_site_label_D
_geom_hbond_atom_site_label_H
_geom_hbond_atom_site_label_A
_geom_hbond_distance_DH
_geom_hbond_distance_HA
_geom_hbond_distance_DA
_geom_hbond_angle_DHA
N6 H6 F4A 1.05 1.87 2.816(16) 147.7
N6 H6 F4 1.05 2.09 3.139(5) 174.7

loop_
_geom_torsion_atom_site_label_1
_geom_torsion_atom_site_label_2
_geom_torsion_atom_site_label_3
_geom_torsion_atom_site_label_4
_geom_torsion
C12 C1 C2 C3 -6.7(6)
Ru1 C1 C2 C3 169.9(3)
C12 C1 C2 C19 174.5(3)
Ru1 C1 C2 C19 -9.0(5)
C1 C2 C3 C4 -0.8(6)
C19 C2 C3 C4 178.0(4)
C2 C3 C4 C13 4.1(6)
C2 C3 C4 C5 -178.0(4)
C3 C4 C5 O1 -3.9(6)
C13 C4 C5 O1 174.1(4)
C3 C4 C5 N6 174.7(4)
C13 C4 C5 N6 -7.4(6)
O2 C7 C8 C9 -5.7(6)
N6 C7 C8 C9 174.1(4)
O2 C7 C8 C13 175.2(4)
N6 C7 C8 C13 -5.0(5)
C13 C8 C9 C10 0.0(6)
C7 C8 C9 C10 -179.1(4)
C8 C9 C10 C11 -3.0(6)
C9 C10 C11 C12 0.9(6)
C10 C11 C12 C1 -176.4(4)
C10 C11 C12 C13 3.9(6)
C2 C1 C12 C11 -168.9(4)
Ru1 C1 C12 C11 15.3(6)
C2 C1 C12 C13 10.8(5)
Ru1 C1 C12 C13 -165.0(3)
C3 C4 C13 C8 178.7(4)
C5 C4 C13 C8 0.8(6)
C3 C4 C13 C12 0.2(6)
C5 C4 C13 C12 -177.7(4)
C9 C8 C13 C4 -173.6(4)
C7 C8 C13 C4 5.5(6)
C9 C8 C13 C12 4.9(6)
C7 C8 C13 C12 -176.0(4)
C11 C12 C13 C4 171.9(4)
C1 C12 C13 C4 -7.8(6)
C11 C12 C13 C8 -6.7(5)
C1 C12 C13 C8 173.6(4)
N14 C15 C16 C17 -1.7(7)
C15 C16 C17 C18 -1.0(6)
C16 C17 C18 C19 1.6(6)
C17 C18 C19 N14 0.3(6)
C17 C18 C19 C2 177.4(4)
C1 C2 C19 N14 5.1(5)
C3 C2 C19 N14 -173.7(4)
C1 C2 C19 C18 -172.1(4)
C3 C2 C19 C18 9.0(6)
O2 C7 N6 C5 177.6(4)
C8 C7 N6 C5 -2.2(6)
O1 C5 N6 C7 -173.1(4)
C4 C5 N6 C7 8.3(6)
C16 C15 N14 C19 3.6(6)
C16 C15 N14 Ru1 -178.2(3)
C18 C19 N14 C15 -2.8(6)
C2 C19 N14 C15 179.7(4)
C18 C19 N14 Ru1 178.8(3)
C2 C19 N14 Ru1 1.3(4)
C2 C1 Ru1 N400 -82.6(3)
C12 C1 Ru1 N400 93.4(4)
C2 C1 Ru1 N100 97.2(3)
C12 C1 Ru1 N100 -86.8(4)
C2 C1 Ru1 N14 7.3(3)
C12 C1 Ru1 N14 -176.8(4)
C2 C1 Ru1 N300 -170.4(3)
C12 C1 Ru1 N300 5.6(4)
C15 N14 Ru1 N400 -92.5(3)
C19 N14 Ru1 N400 85.7(3)
C15 N14 Ru1 N100 84.9(3)
C19 N14 Ru1 N100 -96.9(3)
C15 N14 Ru1 C1 177.0(3)
C19 N14 Ru1 C1 -4.8(3)
C15 N14 Ru1 N200 -5.7(3)
C19 N14 Ru1 N200 172.5(3)
C300 N300 Ru1 N400 60.4(18)
C300 N300 Ru1 N100 -117.1(18)
C300 N300 Ru1 C1 150.4(18)
C300 N300 Ru1 N200 -26.7(18)
C200 N200 Ru1 N400 -60.4(19)
C200 N200 Ru1 N100 119.6(19)
C200 N200 Ru1 N300 27.7(19)
